data_4515569
loop_
_publ_author_name
'Shirase, Satoru'
'Shinohara, Koichi'
'Tsurugi, Hayato'
'Mashima, Kazushi'

_publ_section_title
;
 Oxidation of Alcohols to Carbonyl Compounds Catalyzed by Oxo-Bridged
 Dinuclear Cerium Complexes with Pentadentate Schiff-Base Ligands under a
 Dioxygen Atmosphere
;
_journal_issue 8
_journal_name_full 'ACS Catalysis'
_journal_page_first 6939
_journal_paper_doi 10.1021/acscatal.8b01718
_journal_volume 8
_journal_year 2018
_chemical_formula_moiety 'C34 H51 Ce N5 O8, C6 H16 N, C2 H3 N'
_chemical_formula_sum 'C42 H70 Ce N7 O8'
_chemical_formula_weight 941.18
_space_group_crystal_system triclinic
_space_group_IT_number 2
_space_group_name_Hall '-P 1'
_space_group_name_H-M_alt 'P -1'
_atom_sites_solution_hydrogens geom
_atom_sites_solution_primary direct
_atom_sites_solution_secondary difmap
_cell_angle_alpha 101.915(6)
_cell_angle_beta 91.944(6)
_cell_angle_gamma 94.462(6)
_cell_formula_units_Z 2
_cell_length_a 10.5305(19)
_cell_length_b 11.181(2)
_cell_length_c 20.761(4)
_cell_measurement_reflns_used 8877
_cell_measurement_temperature 113
_cell_measurement_theta_max 27.50
_cell_measurement_theta_min 3.00
_cell_volume 2381.4(8)
_computing_cell_refinement 'CrystalClear-SM Expert 2.1 b45'
_computing_data_collection 'CrystalClear-SM Expert 2.1 b45 (Rigaku, 2015)'
_computing_data_reduction 'CrystalClear-SM Expert 2.1 b45'
_computing_molecular_graphics 'CrystalStructure 4.2.4'
_computing_publication_material 'CrystalStructure 4.2.4 (Rigaku, 2016)'
_computing_structure_refinement 'SHELXL Version 2016/4 (Sheldrick, 2008)'
_computing_structure_solution 'SIR92 (Altomare, et al., 1994)'
_diffrn_ambient_temperature 113
_diffrn_detector_area_resol_mean 5.814
_diffrn_measured_fraction_theta_full 0.997
_diffrn_measured_fraction_theta_max 0.993
_diffrn_measurement_device_type 'Rigaku XtaLAB P200'
_diffrn_measurement_method \w
_diffrn_radiation_type 'Mo K\a'
_diffrn_radiation_wavelength 0.71075
_diffrn_reflns_av_R_equivalents 0.0301
_diffrn_reflns_Laue_measured_fraction_full 0.997
_diffrn_reflns_Laue_measured_fraction_max 0.993
_diffrn_reflns_limit_h_max 13
_diffrn_reflns_limit_h_min -13
_diffrn_reflns_limit_k_max 13
_diffrn_reflns_limit_k_min -14
_diffrn_reflns_limit_l_max 26
_diffrn_reflns_limit_l_min -26
_diffrn_reflns_number 54259
_diffrn_reflns_point_group_measured_fraction_full 0.997
_diffrn_reflns_point_group_measured_fraction_max 0.993
_diffrn_reflns_theta_full 25.242
_diffrn_reflns_theta_max 27.535
_diffrn_reflns_theta_min 3.012
_diffrn_standards_number 0
_exptl_absorpt_coefficient_mu 1.010
_exptl_absorpt_correction_T_max 0.859
_exptl_absorpt_correction_T_min 0.803
_exptl_absorpt_correction_type multi-scan
_exptl_absorpt_process_details 'REQAB (Rigaku, 1998)'
_exptl_crystal_colour yellow
_exptl_crystal_density_diffrn 1.312
_exptl_crystal_density_method 'not measured'
_exptl_crystal_description block
_exptl_crystal_F_000 986.00
_exptl_crystal_size_max 0.200
_exptl_crystal_size_mid 0.150
_exptl_crystal_size_min 0.150
_refine_diff_density_max 1.63
_refine_diff_density_min -0.77
_refine_ls_extinction_method none
_refine_ls_goodness_of_fit_ref 1.073
_refine_ls_hydrogen_treatment constr
_refine_ls_number_parameters 539
_refine_ls_number_reflns 10894
_refine_ls_number_restraints 0
_refine_ls_R_factor_all 0.0267
_refine_ls_R_factor_gt 0.0243
_refine_ls_shift/su_max 0.003
_refine_ls_structure_factor_coef Fsqd
_refine_ls_weighting_details 'w = 1/[\s^2^(Fo^2^)+(0.0220P)^2^+2.3576P] where P=(Fo^2^+2Fc^2^)/3'
_refine_ls_weighting_scheme calc
_refine_ls_wR_factor_gt 0.0583
_refine_ls_wR_factor_ref 0.0589
_reflns_Friedel_coverage 0.000
_reflns_number_gt 10166
_reflns_number_total 10894
_reflns_threshold_expression F^2^>2.0\s(F^2^)
_cod_data_source_file cs8b01718_si_001.cif
_cod_data_source_block complex3a
_cod_database_code 4515569

loop_
_space_group_symop_id
_space_group_symop_operation_xyz
1 +X,+Y,+Z
2 -X,-Y,-Z

loop_
_atom_site_label
_atom_site_type_symbol
_atom_site_fract_x
_atom_site_fract_y
_atom_site_fract_z
_atom_site_U_iso_or_equiv
_atom_site_adp_type
_atom_site_occupancy
_atom_site_site_symmetry_order
_atom_site_calc_flag
_atom_site_refinement_flags_posn
_atom_site_refinement_flags_adp
CE1 Ce -0.06142(2) 1.06663(2) 0.84620(2) 0.01599(3) Uani 1 1 d . .
O1 O -0.15132(13) 1.07450(12) 0.74468(6) 0.0210(3) Uani 1 1 d . .
O2 O 0.00197(12) 0.87316(11) 0.83681(7) 0.0210(3) Uani 1 1 d . .
O3 O 0.13816(13) 1.07515(12) 0.77144(7) 0.0241(3) Uani 1 1 d . .
O4 O 0.08274(14) 1.25299(12) 0.81883(7) 0.0263(3) Uani 1 1 d . .
O5 O 0.22672(17) 1.24032(16) 0.74521(9) 0.0415(4) Uani 1 1 d . .
O6 O -0.2204(2) 1.0263(2) 0.93186(9) 0.0535(5) Uani 1 1 d . .
O7 O -0.28102(15) 0.92722(17) 0.83488(9) 0.0404(4) Uani 1 1 d . .
O8 O -0.40541(18) 0.9220(2) 0.91650(11) 0.0608(6) Uani 1 1 d . .
N1 N -0.20390(16) 1.25616(15) 0.85516(7) 0.0216(3) Uani 1 1 d . .
N2 N -0.04120(19) 1.2286(2) 0.96553(9) 0.0397(5) Uani 1 1 d . .
H2 H -0.108836 1.195621 0.991457 0.048 Uiso 1 1 calc R U
N3 N 0.14572(16) 1.06726(14) 0.92192(8) 0.0231(3) Uani 1 1 d . .
N4 N 0.15088(16) 1.19221(16) 0.77763(8) 0.0247(3) Uani 1 1 d . .
N5 N -0.30536(19) 0.95694(19) 0.89455(11) 0.0376(5) Uani 1 1 d . .
N6 N 0.36104(15) 0.96411(15) 0.73225(8) 0.0230(3) Uani 1 1 d . .
H6 H 0.286073 1.013176 0.742466 0.028 Uiso 1 1 calc R U
N7 N -0.1246(4) 1.3184(4) 0.45221(17) 0.0951(12) Uani 1 1 d . .
C1 C -0.21736(16) 1.13315(16) 0.70884(8) 0.0162(3) Uani 1 1 d . .
C2 C -0.23424(17) 1.09303(17) 0.63854(9) 0.0185(3) Uani 1 1 d . .
C3 C -0.30608(18) 1.16091(18) 0.60363(9) 0.0207(4) Uani 1 1 d . .
H3 H -0.316351 1.133776 0.557128 0.025 Uiso 1 1 calc R U
C4 C -0.36419(18) 1.26657(18) 0.63259(9) 0.0218(4) Uani 1 1 d . .
C5 C -0.34611(18) 1.30423(17) 0.70011(9) 0.0204(4) Uani 1 1 d . .
H5 H -0.383249 1.375743 0.721434 0.025 Uiso 1 1 calc R U
C6 C -0.27476(16) 1.24080(16) 0.73866(8) 0.0166(3) Uani 1 1 d . .
C7 C -0.26107(17) 1.29467(17) 0.80877(9) 0.0195(3) Uani 1 1 d . .
H7 H -0.300004 1.369055 0.822183 0.023 Uiso 1 1 calc R U
C8 C -0.2067(2) 1.3345(2) 0.92155(10) 0.0336(5) Uani 1 1 d . .
H8A H -0.273903 1.299505 0.946230 0.040 Uiso 1 1 calc R U
H8B H -0.228229 1.417373 0.917597 0.040 Uiso 1 1 calc R U
C9 C -0.0808(3) 1.3444(2) 0.95886(12) 0.0424(6) Uani 1 1 d . .
H9A H -0.015360 1.385596 0.935841 0.051 Uiso 1 1 calc R U
H9B H -0.086843 1.396267 1.003294 0.051 Uiso 1 1 calc R U
C10 C 0.0780(2) 1.2290(2) 1.00513(11) 0.0353(5) Uani 1 1 d . .
H10A H 0.063401 1.173937 1.036380 0.042 Uiso 1 1 calc R U
H10B H 0.101485 1.312896 1.031226 0.042 Uiso 1 1 calc R U
C11 C 0.1861(2) 1.18818(19) 0.96350(11) 0.0308(5) Uani 1 1 d . .
H11A H 0.208487 1.247823 0.935606 0.037 Uiso 1 1 calc R U
H11B H 0.262037 1.182819 0.991854 0.037 Uiso 1 1 calc R U
C12 C 0.21773(17) 0.98156(16) 0.92578(9) 0.0183(3) Uani 1 1 d . .
H12 H 0.292147 1.004168 0.954207 0.022 Uiso 1 1 calc R U
C13 C 0.19877(16) 0.85390(16) 0.89175(8) 0.0162(3) Uani 1 1 d . .
C14 C 0.29465(17) 0.77925(17) 0.90446(9) 0.0188(3) Uani 1 1 d . .
H14 H 0.365310 0.814838 0.933628 0.023 Uiso 1 1 calc R U
C15 C 0.28868(17) 0.65631(17) 0.87579(9) 0.0192(3) Uani 1 1 d . .
C16 C 0.18131(18) 0.60759(16) 0.83298(9) 0.0195(3) Uani 1 1 d . .
H16 H 0.175582 0.522749 0.812987 0.023 Uiso 1 1 calc R U
C17 C 0.08376(17) 0.67589(16) 0.81832(9) 0.0174(3) Uani 1 1 d . .
C18 C 0.09096(16) 0.80388(16) 0.84860(8) 0.0164(3) Uani 1 1 d . .
C19 C -0.17463(19) 0.97747(19) 0.60383(9) 0.0239(4) Uani 1 1 d . .
C20 C -0.0289(2) 0.9922(2) 0.61795(11) 0.0340(5) Uani 1 1 d . .
H20A H -0.009990 1.003954 0.665500 0.041 Uiso 1 1 calc R U
H20B H 0.007751 1.063585 0.602275 0.041 Uiso 1 1 calc R U
H20C H 0.008119 0.918319 0.595058 0.041 Uiso 1 1 calc R U
C21 C -0.2342(2) 0.86491(19) 0.62733(10) 0.0295(4) Uani 1 1 d . .
H21A H -0.325156 0.851621 0.613862 0.035 Uiso 1 1 calc R U
H21B H -0.223937 0.879057 0.675475 0.035 Uiso 1 1 calc R U
H21C H -0.191424 0.792365 0.607636 0.035 Uiso 1 1 calc R U
C22 C -0.1985(2) 0.9531(2) 0.52862(10) 0.0352(5) Uani 1 1 d . .
H22A H -0.162756 1.023854 0.512080 0.042 Uiso 1 1 calc R U
H22B H -0.290446 0.939927 0.517652 0.042 Uiso 1 1 calc R U
H22C H -0.157452 0.879892 0.508178 0.042 Uiso 1 1 calc R U
C23 C -0.4408(2) 1.3413(2) 0.59283(10) 0.0287(4) Uani 1 1 d . .
C24 C -0.3726(3) 1.4705(2) 0.60077(13) 0.0448(6) Uani 1 1 d . .
H24A H -0.286641 1.464310 0.584448 0.054 Uiso 1 1 calc R U
H24B H -0.366850 1.511362 0.647452 0.054 Uiso 1 1 calc R U
H24C H -0.420934 1.518339 0.575470 0.054 Uiso 1 1 calc R U
C25 C -0.5756(2) 1.3526(2) 0.61908(12) 0.0407(6) Uani 1 1 d . .
H25A H -0.568855 1.393052 0.665821 0.049 Uiso 1 1 calc R U
H25B H -0.620031 1.270575 0.613987 0.049 Uiso 1 1 calc R U
H25C H -0.623496 1.401220 0.594127 0.049 Uiso 1 1 calc R U
C26 C -0.4547(2) 1.2818(2) 0.51919(11) 0.0378(5) Uani 1 1 d . .
H26A H -0.370343 1.280148 0.500666 0.045 Uiso 1 1 calc R U
H26B H -0.508428 1.329358 0.496369 0.045 Uiso 1 1 calc R U
H26C H -0.494283 1.197707 0.513461 0.045 Uiso 1 1 calc R U
C27 C 0.39251(19) 0.57209(18) 0.88644(10) 0.0236(4) Uani 1 1 d . .
C28 C 0.4972(2) 0.6378(2) 0.93731(14) 0.0389(6) Uani 1 1 d . .
H28A H 0.459051 0.669694 0.979113 0.047 Uiso 1 1 calc R U
H28B H 0.540636 0.705848 0.921251 0.047 Uiso 1 1 calc R U
H28C H 0.559004 0.579804 0.944108 0.047 Uiso 1 1 calc R U
C29 C 0.3326(2) 0.46109(19) 0.91118(11) 0.0314(5) Uani 1 1 d . .
H29A H 0.296314 0.489401 0.953943 0.038 Uiso 1 1 calc R U
H29B H 0.398321 0.405637 0.915993 0.038 Uiso 1 1 calc R U
H29C H 0.265114 0.417486 0.879383 0.038 Uiso 1 1 calc R U
C30 C 0.4512(3) 0.5248(3) 0.82051(13) 0.0469(7) Uani 1 1 d . .
H30A H 0.512281 0.465486 0.826096 0.056 Uiso 1 1 calc R U
H30B H 0.495302 0.593793 0.805495 0.056 Uiso 1 1 calc R U
H30C H 0.383655 0.484988 0.787732 0.056 Uiso 1 1 calc R U
C31 C -0.02941(18) 0.61705(17) 0.77013(9) 0.0209(4) Uani 1 1 d . .
C32 C -0.0320(2) 0.67919(19) 0.71043(10) 0.0289(4) Uani 1 1 d . .
H32A H -0.039330 0.767252 0.725683 0.035 Uiso 1 1 calc R U
H32B H -0.105233 0.642952 0.680479 0.035 Uiso 1 1 calc R U
H32C H 0.046924 0.666880 0.687173 0.035 Uiso 1 1 calc R U
C33 C -0.15564(19) 0.6297(2) 0.80501(11) 0.0296(4) Uani 1 1 d . .
H33A H -0.153563 0.588919 0.842479 0.035 Uiso 1 1 calc R U
H33B H -0.226603 0.591438 0.773969 0.035 Uiso 1 1 calc R U
H33C H -0.167235 0.716810 0.820812 0.035 Uiso 1 1 calc R U
C34 C -0.0187(2) 0.48003(17) 0.74343(10) 0.0266(4) Uani 1 1 d . .
H34A H 0.060026 0.469113 0.719841 0.032 Uiso 1 1 calc R U
H34B H -0.092193 0.445986 0.713198 0.032 Uiso 1 1 calc R U
H34C H -0.017047 0.437344 0.780163 0.032 Uiso 1 1 calc R U
C35 C 0.4454(2) 0.9882(2) 0.79441(10) 0.0350(5) Uani 1 1 d . .
H35A H 0.413652 0.933354 0.823246 0.042 Uiso 1 1 calc R U
H35B H 0.532881 0.968177 0.782911 0.042 Uiso 1 1 calc R U
C36 C 0.4504(2) 1.1193(2) 0.83184(11) 0.0367(5) Uani 1 1 d . .
H36A H 0.364859 1.138393 0.845554 0.044 Uiso 1 1 calc R U
H36B H 0.480969 1.174221 0.803435 0.044 Uiso 1 1 calc R U
H36C H 0.508593 1.130484 0.870871 0.044 Uiso 1 1 calc R U
C37 C 0.4281(2) 1.0118(2) 0.67866(10) 0.0275(4) Uani 1 1 d . .
H37A H 0.504469 0.966690 0.667957 0.033 Uiso 1 1 calc R U
H37B H 0.457178 1.099507 0.695074 0.033 Uiso 1 1 calc R U
C38 C 0.3445(3) 0.9987(2) 0.61674(11) 0.0398(5) Uani 1 1 d . .
H38A H 0.391386 1.034656 0.584341 0.048 Uiso 1 1 calc R U
H38B H 0.267611 1.041493 0.627160 0.048 Uiso 1 1 calc R U
H38C H 0.320233 0.911617 0.598466 0.048 Uiso 1 1 calc R U
C39 C 0.3091(3) 0.8317(2) 0.71227(12) 0.0388(5) Uani 1 1 d . .
H39A H 0.244082 0.823399 0.675669 0.047 Uiso 1 1 calc R U
H39B H 0.266122 0.807734 0.749942 0.047 Uiso 1 1 calc R U
C40 C 0.4099(4) 0.7445(3) 0.69067(16) 0.0594(8) Uani 1 1 d . .
H40A H 0.478694 0.757393 0.725003 0.071 Uiso 1 1 calc R U
H40B H 0.444466 0.759949 0.649632 0.071 Uiso 1 1 calc R U
H40C H 0.371699 0.659736 0.683393 0.071 Uiso 1 1 calc R U
C41 C -0.0702(4) 1.3345(3) 0.50160(19) 0.0718(10) Uani 1 1 d . .
C42 C -0.0021(4) 1.3530(4) 0.5655(2) 0.0857(12) Uani 1 1 d . .
H42A H 0.080603 1.318590 0.559992 0.103 Uiso 1 1 calc R U
H42B H -0.052347 1.311840 0.594749 0.103 Uiso 1 1 calc R U
H42C H 0.011268 1.441012 0.584723 0.103 Uiso 1 1 calc R U

loop_
_atom_site_aniso_label
_atom_site_aniso_U_11
_atom_site_aniso_U_22
_atom_site_aniso_U_33
_atom_site_aniso_U_23
_atom_site_aniso_U_13
_atom_site_aniso_U_12
CE1 0.01672(5) 0.01579(5) 0.01571(5) 0.00357(3) -0.00423(3) 0.00438(3)
O1 0.0241(7) 0.0229(7) 0.0165(6) 0.0030(5) -0.0038(5) 0.0103(5)
O2 0.0177(6) 0.0165(6) 0.0279(7) 0.0034(5) -0.0083(5) 0.0038(5)
O3 0.0201(7) 0.0218(7) 0.0303(7) 0.0048(6) 0.0001(5) 0.0044(5)
O4 0.0285(7) 0.0206(7) 0.0298(7) 0.0049(6) 0.0003(6) 0.0045(6)
O5 0.0395(9) 0.0419(10) 0.0473(10) 0.0197(8) 0.0119(8) -0.0019(8)
O6 0.0592(12) 0.0654(13) 0.0336(9) 0.0139(9) 0.0114(8) -0.0215(10)
O7 0.0211(8) 0.0510(10) 0.0478(10) 0.0075(8) -0.0052(7) 0.0053(7)
O8 0.0313(9) 0.0899(16) 0.0777(14) 0.0596(13) 0.0052(9) -0.0061(10)
N1 0.0236(8) 0.0240(8) 0.0166(7) 0.0009(6) 0.0004(6) 0.0085(6)
N2 0.0336(10) 0.0490(12) 0.0299(10) -0.0097(9) -0.0094(8) 0.0159(9)
N3 0.0238(8) 0.0165(7) 0.0274(8) 0.0029(6) -0.0081(6) 0.0013(6)
N4 0.0216(8) 0.0264(8) 0.0273(8) 0.0085(7) -0.0024(6) 0.0027(7)
N5 0.0309(10) 0.0415(11) 0.0493(12) 0.0306(10) 0.0001(9) 0.0040(8)
N6 0.0189(8) 0.0283(9) 0.0237(8) 0.0085(7) 0.0035(6) 0.0040(6)
N7 0.097(3) 0.113(3) 0.061(2) -0.012(2) 0.0240(19) -0.002(2)
C1 0.0132(8) 0.0200(8) 0.0164(8) 0.0060(6) -0.0006(6) 0.0029(6)
C2 0.0154(8) 0.0237(9) 0.0172(8) 0.0050(7) 0.0003(6) 0.0041(7)
C3 0.0196(9) 0.0273(9) 0.0164(8) 0.0076(7) -0.0015(7) 0.0022(7)
C4 0.0199(9) 0.0252(9) 0.0226(9) 0.0106(7) -0.0035(7) 0.0030(7)
C5 0.0200(9) 0.0181(8) 0.0242(9) 0.0060(7) -0.0011(7) 0.0045(7)
C6 0.0146(8) 0.0173(8) 0.0187(8) 0.0052(7) -0.0006(6) 0.0024(6)
C7 0.0175(8) 0.0188(8) 0.0220(9) 0.0027(7) 0.0007(7) 0.0056(7)
C8 0.0396(12) 0.0392(12) 0.0199(9) -0.0045(8) -0.0009(8) 0.0205(10)
C9 0.0599(16) 0.0351(13) 0.0269(11) -0.0073(9) -0.0100(11) 0.0129(11)
C10 0.0354(12) 0.0396(12) 0.0253(10) -0.0062(9) -0.0082(9) 0.0075(10)
C11 0.0308(11) 0.0214(10) 0.0371(11) 0.0013(8) -0.0089(9) -0.0005(8)
C12 0.0167(8) 0.0183(8) 0.0202(8) 0.0062(7) -0.0056(6) -0.0007(7)
C13 0.0148(8) 0.0164(8) 0.0183(8) 0.0064(6) -0.0007(6) 0.0008(6)
C14 0.0146(8) 0.0206(9) 0.0219(8) 0.0068(7) -0.0031(6) 0.0008(7)
C15 0.0158(8) 0.0198(9) 0.0238(9) 0.0079(7) -0.0010(7) 0.0048(7)
C16 0.0209(9) 0.0153(8) 0.0228(9) 0.0047(7) -0.0007(7) 0.0025(7)
C17 0.0154(8) 0.0168(8) 0.0200(8) 0.0048(7) -0.0018(6) -0.0002(6)
C18 0.0150(8) 0.0159(8) 0.0193(8) 0.0068(6) -0.0010(6) 0.0009(6)
C19 0.0252(10) 0.0311(10) 0.0154(8) 0.0019(7) -0.0003(7) 0.0119(8)
C20 0.0246(10) 0.0492(14) 0.0277(10) 0.0017(9) 0.0039(8) 0.0159(10)
C21 0.0376(12) 0.0253(10) 0.0249(10) 0.0011(8) -0.0040(8) 0.0107(9)
C22 0.0441(13) 0.0443(13) 0.0175(9) 0.0013(9) 0.0004(9) 0.0201(11)
C23 0.0332(11) 0.0294(10) 0.0263(10) 0.0115(8) -0.0075(8) 0.0096(9)
C24 0.0612(17) 0.0313(12) 0.0463(14) 0.0199(11) -0.0145(12) 0.0071(11)
C25 0.0354(13) 0.0504(15) 0.0406(13) 0.0143(11) -0.0078(10) 0.0212(11)
C26 0.0472(14) 0.0424(13) 0.0273(11) 0.0136(10) -0.0110(10) 0.0140(11)
C27 0.0212(9) 0.0217(9) 0.0297(10) 0.0073(8) -0.0032(7) 0.0092(7)
C28 0.0252(11) 0.0280(11) 0.0630(16) 0.0098(11) -0.0188(10) 0.0078(9)
C29 0.0352(12) 0.0224(10) 0.0385(12) 0.0104(9) -0.0079(9) 0.0071(8)
C30 0.0373(13) 0.0697(18) 0.0430(14) 0.0221(13) 0.0108(11) 0.0319(13)
C31 0.0200(9) 0.0166(8) 0.0247(9) 0.0031(7) -0.0069(7) -0.0006(7)
C32 0.0360(11) 0.0225(10) 0.0269(10) 0.0057(8) -0.0123(8) -0.0014(8)
C33 0.0198(10) 0.0261(10) 0.0388(11) 0.0005(9) -0.0043(8) -0.0034(8)
C34 0.0264(10) 0.0184(9) 0.0323(10) 0.0018(8) -0.0083(8) -0.0010(7)
C35 0.0310(11) 0.0528(14) 0.0250(10) 0.0143(10) -0.0018(8) 0.0125(10)
C36 0.0270(11) 0.0527(15) 0.0282(11) 0.0086(10) -0.0044(9) -0.0076(10)
C37 0.0238(10) 0.0350(11) 0.0265(10) 0.0131(8) 0.0037(8) 0.0006(8)
C38 0.0519(15) 0.0444(14) 0.0243(10) 0.0105(10) -0.0031(10) 0.0054(11)
C39 0.0489(14) 0.0291(11) 0.0382(12) 0.0066(9) 0.0174(11) -0.0034(10)
C40 0.088(2) 0.0354(14) 0.0609(18) 0.0155(13) 0.0256(17) 0.0221(15)
C41 0.079(3) 0.065(2) 0.061(2) -0.0113(17) 0.0269(19) -0.0004(18)
C42 0.100(3) 0.070(2) 0.075(3) -0.013(2) 0.007(2) 0.006(2)

loop_
_atom_type_symbol
_atom_type_description
_atom_type_scat_dispersion_real
_atom_type_scat_dispersion_imag
_atom_type_scat_source
C C 0.0033 0.0016
;
International Tables for Crystallography
(Vol. C, Tables 4.2.6.8 and 6.1.1.4)
;
H H 0.0000 0.0000
;
International Tables for Crystallography
(Vol. C, Table 6.1.1.4)
;
Ce Ce -0.2486 2.6331
;
International Tables for Crystallography
(Vol. C, Tables 4.2.6.8 and 6.1.1.4)
;
O O 0.0106 0.0060
;
International Tables for Crystallography
(Vol. C, Tables 4.2.6.8 and 6.1.1.4)
;
N N 0.0061 0.0033
;
International Tables for Crystallography
(Vol. C, Tables 4.2.6.8 and 6.1.1.4)
;

loop_
_geom_angle_atom_site_label_1
_geom_angle_atom_site_label_2
_geom_angle_atom_site_label_3
_geom_angle
O2 CE1 O1 106.24(5)
O2 CE1 O6 90.20(6)
O1 CE1 O6 115.21(6)
O2 CE1 N3 68.82(5)
O1 CE1 N3 148.89(5)
O6 CE1 N3 95.75(6)
O2 CE1 O4 123.96(5)
O1 CE1 O4 79.67(5)
O6 CE1 O4 138.70(6)
N3 CE1 O4 78.78(5)
O2 CE1 O7 76.80(5)
O1 CE1 O7 74.85(5)
O6 CE1 O7 48.23(6)
N3 CE1 O7 129.88(5)
O4 CE1 O7 151.18(5)
O2 CE1 O3 78.55(5)
O1 CE1 O3 76.29(5)
O6 CE1 O3 166.06(6)
N3 CE1 O3 72.62(5)
O4 CE1 O3 48.03(4)
O7 CE1 O3 134.57(5)
O2 CE1 N1 162.86(5)
O1 CE1 N1 69.04(5)
O6 CE1 N1 77.78(6)
N3 CE1 N1 123.99(5)
O4 CE1 N1 72.27(5)
O7 CE1 N1 86.07(5)
O3 CE1 N1 114.91(5)
O2 CE1 N2 120.63(6)
O1 CE1 N2 132.88(5)
O6 CE1 N2 63.22(7)
N3 CE1 N2 63.10(5)
O4 CE1 N2 78.38(6)
O7 CE1 N2 109.74(6)
O3 CE1 N2 115.63(6)
N1 CE1 N2 64.71(5)
C1 O1 CE1 148.49(11)
C18 O2 CE1 147.75(11)
N4 O3 CE1 96.82(10)
N4 O4 CE1 98.09(11)
N5 O6 CE1 99.94(13)
N5 O7 CE1 95.54(13)
C7 N1 C8 115.39(16)
C7 N1 CE1 128.76(12)
C8 N1 CE1 115.53(12)
C9 N2 C10 117.2(2)
C9 N2 CE1 110.66(14)
C10 N2 CE1 115.06(13)
C9 N2 H2 104.0
C10 N2 H2 104.0
CE1 N2 H2 104.0
C12 N3 C11 116.08(16)
C12 N3 CE1 130.52(12)
C11 N3 CE1 113.32(12)
O5 N4 O4 122.81(18)
O5 N4 O3 120.78(17)
O4 N4 O3 116.41(16)
O8 N5 O7 123.0(2)
O8 N5 O6 120.9(2)
O7 N5 O6 116.09(19)
C37 N6 C39 113.84(16)
C37 N6 C35 110.53(16)
C39 N6 C35 112.09(18)
C37 N6 H6 106.6
C39 N6 H6 106.6
C35 N6 H6 106.6
O1 C1 C6 120.55(15)
O1 C1 C2 121.87(16)
C6 C1 C2 117.57(15)
C3 C2 C1 118.44(16)
C3 C2 C19 121.79(16)
C1 C2 C19 119.77(15)
C2 C3 C4 124.49(17)
C2 C3 H3 117.8
C4 C3 H3 117.8
C5 C4 C3 116.24(16)
C5 C4 C23 120.25(18)
C3 C4 C23 123.48(17)
C4 C5 C6 122.59(17)
C4 C5 H5 118.7
C6 C5 H5 118.7
C5 C6 C1 120.67(16)
C5 C6 C7 115.81(16)
C1 C6 C7 123.49(15)
N1 C7 C6 129.28(17)
N1 C7 H7 115.4
C6 C7 H7 115.4
N1 C8 C9 111.31(18)
N1 C8 H8A 109.4
C9 C8 H8A 109.4
N1 C8 H8B 109.4
C9 C8 H8B 109.4
H8A C8 H8B 108.0
N2 C9 C8 113.0(2)
N2 C9 H9A 109.0
C8 C9 H9A 109.0
N2 C9 H9B 109.0
C8 C9 H9B 109.0
H9A C9 H9B 107.8
N2 C10 C11 112.47(18)
N2 C10 H10A 109.1
C11 C10 H10A 109.1
N2 C10 H10B 109.1
C11 C10 H10B 109.1
H10A C10 H10B 107.8
N3 C11 C10 108.10(18)
N3 C11 H11A 110.1
C10 C11 H11A 110.1
N3 C11 H11B 110.1
C10 C11 H11B 110.1
H11A C11 H11B 108.4
N3 C12 C13 127.50(16)
N3 C12 H12 116.2
C13 C12 H12 116.2
C14 C13 C18 120.80(16)
C14 C13 C12 115.59(16)
C18 C13 C12 123.61(16)
C15 C14 C13 121.83(16)
C15 C14 H14 119.1
C13 C14 H14 119.1
C14 C15 C16 116.92(16)
C14 C15 C27 123.79(17)
C16 C15 C27 119.27(16)
C17 C16 C15 124.15(17)
C17 C16 H16 117.9
C15 C16 H16 117.9
C16 C17 C18 118.40(16)
C16 C17 C31 121.33(16)
C18 C17 C31 120.27(15)
O2 C18 C13 120.79(16)
O2 C18 C17 121.31(15)
C13 C18 C17 117.90(15)
C2 C19 C22 111.85(16)
C2 C19 C21 109.71(16)
C22 C19 C21 107.38(18)
C2 C19 C20 110.26(17)
C22 C19 C20 107.16(17)
C21 C19 C20 110.42(17)
C19 C20 H20A 109.5
C19 C20 H20B 109.5
H20A C20 H20B 109.5
C19 C20 H20C 109.5
H20A C20 H20C 109.5
H20B C20 H20C 109.5
C19 C21 H21A 109.5
C19 C21 H21B 109.5
H21A C21 H21B 109.5
C19 C21 H21C 109.5
H21A C21 H21C 109.5
H21B C21 H21C 109.5
C19 C22 H22A 109.5
C19 C22 H22B 109.5
H22A C22 H22B 109.5
C19 C22 H22C 109.5
H22A C22 H22C 109.5
H22B C22 H22C 109.5
C26 C23 C24 108.52(19)
C26 C23 C4 112.30(17)
C24 C23 C4 109.19(17)
C26 C23 C25 108.16(19)
C24 C23 C25 108.9(2)
C4 C23 C25 109.74(17)
C23 C24 H24A 109.5
C23 C24 H24B 109.5
H24A C24 H24B 109.5
C23 C24 H24C 109.5
H24A C24 H24C 109.5
H24B C24 H24C 109.5
C23 C25 H25A 109.5
C23 C25 H25B 109.5
H25A C25 H25B 109.5
C23 C25 H25C 109.5
H25A C25 H25C 109.5
H25B C25 H25C 109.5
C23 C26 H26A 109.5
C23 C26 H26B 109.5
H26A C26 H26B 109.5
C23 C26 H26C 109.5
H26A C26 H26C 109.5
H26B C26 H26C 109.5
C30 C27 C28 109.7(2)
C30 C27 C15 108.98(16)
C28 C27 C15 112.23(16)
C30 C27 C29 108.27(19)
C28 C27 C29 107.94(17)
C15 C27 C29 109.65(16)
C27 C28 H28A 109.5
C27 C28 H28B 109.5
H28A C28 H28B 109.5
C27 C28 H28C 109.5
H28A C28 H28C 109.5
H28B C28 H28C 109.5
C27 C29 H29A 109.5
C27 C29 H29B 109.5
H29A C29 H29B 109.5
C27 C29 H29C 109.5
H29A C29 H29C 109.5
H29B C29 H29C 109.5
C27 C30 H30A 109.5
C27 C30 H30B 109.5
H30A C30 H30B 109.5
C27 C30 H30C 109.5
H30A C30 H30C 109.5
H30B C30 H30C 109.5
C34 C31 C33 107.55(16)
C34 C31 C32 107.19(16)
C33 C31 C32 110.08(17)
C34 C31 C17 111.90(15)
C33 C31 C17 110.32(16)
C32 C31 C17 109.73(15)
C31 C32 H32A 109.5
C31 C32 H32B 109.5
H32A C32 H32B 109.5
C31 C32 H32C 109.5
H32A C32 H32C 109.5
H32B C32 H32C 109.5
C31 C33 H33A 109.5
C31 C33 H33B 109.5
H33A C33 H33B 109.5
C31 C33 H33C 109.5
H33A C33 H33C 109.5
H33B C33 H33C 109.5
C31 C34 H34A 109.5
C31 C34 H34B 109.5
H34A C34 H34B 109.5
C31 C34 H34C 109.5
H34A C34 H34C 109.5
H34B C34 H34C 109.5
C36 C35 N6 112.89(18)
C36 C35 H35A 109.0
N6 C35 H35A 109.0
C36 C35 H35B 109.0
N6 C35 H35B 109.0
H35A C35 H35B 107.8
C35 C36 H36A 109.5
C35 C36 H36B 109.5
H36A C36 H36B 109.5
C35 C36 H36C 109.5
H36A C36 H36C 109.5
H36B C36 H36C 109.5
N6 C37 C38 112.89(18)
N6 C37 H37A 109.0
C38 C37 H37A 109.0
N6 C37 H37B 109.0
C38 C37 H37B 109.0
H37A C37 H37B 107.8
C37 C38 H38A 109.5
C37 C38 H38B 109.5
H38A C38 H38B 109.5
C37 C38 H38C 109.5
H38A C38 H38C 109.5
H38B C38 H38C 109.5
N6 C39 C40 113.7(2)
N6 C39 H39A 108.8
C40 C39 H39A 108.8
N6 C39 H39B 108.8
C40 C39 H39B 108.8
H39A C39 H39B 107.7
C39 C40 H40A 109.5
C39 C40 H40B 109.5
H40A C40 H40B 109.5
C39 C40 H40C 109.5
H40A C40 H40C 109.5
H40B C40 H40C 109.5
N7 C41 C42 178.7(5)
C41 C42 H42A 109.5
C41 C42 H42B 109.5
H42A C42 H42B 109.5
C41 C42 H42C 109.5
H42A C42 H42C 109.5
H42B C42 H42C 109.5

loop_
_geom_bond_atom_site_label_1
_geom_bond_atom_site_label_2
_geom_bond_distance
CE1 O2 2.2853(13)
CE1 O1 2.3022(13)
CE1 O6 2.5662(17)
CE1 N3 2.6439(16)
CE1 O4 2.6503(15)
CE1 O7 2.6615(17)
CE1 O3 2.6620(14)
CE1 N1 2.6697(16)
CE1 N2 2.7411(19)
O1 C1 1.306(2)
O2 C18 1.309(2)
O3 N4 1.284(2)
O4 N4 1.259(2)
O5 N4 1.224(2)
O6 N5 1.264(3)
O7 N5 1.255(3)
O8 N5 1.230(3)
N1 C7 1.284(2)
N1 C8 1.475(2)
N2 C9 1.423(3)
N2 C10 1.476(3)
N2 H2 1.0000
N3 C12 1.281(2)
N3 C11 1.469(3)
N6 C37 1.503(2)
N6 C39 1.506(3)
N6 C35 1.506(3)
N6 H6 1.0000
N7 C41 1.131(5)
C1 C6 1.424(2)
C1 C2 1.436(2)
C2 C3 1.397(2)
C2 C19 1.535(3)
C3 C4 1.406(3)
C3 H3 0.9500
C4 C5 1.380(3)
C4 C23 1.541(3)
C5 C6 1.409(2)
C5 H5 0.9500
C6 C7 1.453(2)
C7 H7 0.9500
C8 C9 1.497(3)
C8 H8A 0.9900
C8 H8B 0.9900
C9 H9A 0.9900
C9 H9B 0.9900
C10 C11 1.495(3)
C10 H10A 0.9900
C10 H10B 0.9900
C11 H11A 0.9900
C11 H11B 0.9900
C12 C13 1.451(2)
C12 H12 0.9500
C13 C14 1.411(2)
C13 C18 1.425(2)
C14 C15 1.376(3)
C14 H14 0.9500
C15 C16 1.415(3)
C15 C27 1.536(2)
C16 C17 1.388(2)
C16 H16 0.9500
C17 C18 1.434(2)
C17 C31 1.543(2)
C19 C22 1.537(3)
C19 C21 1.538(3)
C19 C20 1.542(3)
C20 H20A 0.9800
C20 H20B 0.9800
C20 H20C 0.9800
C21 H21A 0.9800
C21 H21B 0.9800
C21 H21C 0.9800
C22 H22A 0.9800
C22 H22B 0.9800
C22 H22C 0.9800
C23 C26 1.533(3)
C23 C24 1.537(3)
C23 C25 1.543(3)
C24 H24A 0.9800
C24 H24B 0.9800
C24 H24C 0.9800
C25 H25A 0.9800
C25 H25B 0.9800
C25 H25C 0.9800
C26 H26A 0.9800
C26 H26B 0.9800
C26 H26C 0.9800
C27 C30 1.531(3)
C27 C28 1.531(3)
C27 C29 1.538(3)
C28 H28A 0.9800
C28 H28B 0.9800
C28 H28C 0.9800
C29 H29A 0.9800
C29 H29B 0.9800
C29 H29C 0.9800
C30 H30A 0.9800
C30 H30B 0.9800
C30 H30C 0.9800
C31 C34 1.532(3)
C31 C33 1.537(3)
C31 C32 1.541(3)
C32 H32A 0.9800
C32 H32B 0.9800
C32 H32C 0.9800
C33 H33A 0.9800
C33 H33B 0.9800
C33 H33C 0.9800
C34 H34A 0.9800
C34 H34B 0.9800
C34 H34C 0.9800
C35 C36 1.506(3)
C35 H35A 0.9900
C35 H35B 0.9900
C36 H36A 0.9800
C36 H36B 0.9800
C36 H36C 0.9800
C37 C38 1.508(3)
C37 H37A 0.9900
C37 H37B 0.9900
C38 H38A 0.9800
C38 H38B 0.9800
C38 H38C 0.9800
C39 C40 1.514(4)
C39 H39A 0.9900
C39 H39B 0.9900
C40 H40A 0.9800
C40 H40B 0.9800
C40 H40C 0.9800
C41 C42 1.454(6)
C42 H42A 0.9800
C42 H42B 0.9800
C42 H42C 0.9800

loop_
_geom_hbond_atom_site_label_D
_geom_hbond_atom_site_label_H
_geom_hbond_atom_site_label_A
_geom_hbond_distance_DA
_geom_hbond_distance_DH
_geom_hbond_distance_HA
_geom_hbond_angle_DHA
_geom_hbond_publ_flag
N6 H6 O3 2.807(2) 1.000 1.824 166.7 no

loop_
_geom_torsion_atom_site_label_1
_geom_torsion_atom_site_label_2
_geom_torsion_atom_site_label_3
_geom_torsion_atom_site_label_4
_geom_torsion
CE1 O4 N4 O5 172.63(16)
CE1 O4 N4 O3 -8.12(16)
CE1 O3 N4 O5 -172.67(16)
CE1 O3 N4 O4 8.06(16)
CE1 O7 N5 O8 175.5(2)
CE1 O7 N5 O6 -4.4(2)
CE1 O6 N5 O8 -175.27(18)
CE1 O6 N5 O7 4.6(2)
CE1 O1 C1 C6 -6.6(3)
CE1 O1 C1 C2 172.96(15)
O1 C1 C2 C3 -179.88(17)
C6 C1 C2 C3 -0.4(3)
O1 C1 C2 C19 0.6(3)
C6 C1 C2 C19 -179.91(16)
C1 C2 C3 C4 -0.3(3)
C19 C2 C3 C4 179.28(18)
C2 C3 C4 C5 0.7(3)
C2 C3 C4 C23 178.76(18)
C3 C4 C5 C6 -0.6(3)
C23 C4 C5 C6 -178.68(18)
C4 C5 C6 C1 0.0(3)
C4 C5 C6 C7 177.98(17)
O1 C1 C6 C5 -179.98(17)
C2 C1 C6 C5 0.5(3)
O1 C1 C6 C7 2.2(3)
C2 C1 C6 C7 -177.34(16)
C8 N1 C7 C6 179.29(19)
CE1 N1 C7 C6 6.1(3)
C5 C6 C7 N1 178.66(19)
C1 C6 C7 N1 -3.4(3)
C7 N1 C8 C9 -139.2(2)
CE1 N1 C8 C9 35.0(2)
C10 N2 C9 C8 -176.3(2)
CE1 N2 C9 C8 49.0(2)
N1 C8 C9 N2 -57.7(3)
C9 N2 C10 C11 -106.4(2)
CE1 N2 C10 C11 26.4(3)
C12 N3 C11 C10 -125.0(2)
CE1 N3 C11 C10 57.85(19)
N2 C10 C11 N3 -54.9(3)
C11 N3 C12 C13 178.26(18)
CE1 N3 C12 C13 -5.1(3)
N3 C12 C13 C14 179.13(19)
N3 C12 C13 C18 -1.5(3)
C18 C13 C14 C15 0.3(3)
C12 C13 C14 C15 179.69(17)
C13 C14 C15 C16 -0.3(3)
C13 C14 C15 C27 178.12(17)
C14 C15 C16 C17 0.3(3)
C27 C15 C16 C17 -178.13(17)
C15 C16 C17 C18 -0.4(3)
C15 C16 C17 C31 178.88(17)
CE1 O2 C18 C13 11.1(3)
CE1 O2 C18 C17 -168.43(15)
C14 C13 C18 O2 179.99(16)
C12 C13 C18 O2 0.7(3)
C14 C13 C18 C17 -0.4(3)
C12 C13 C18 C17 -179.73(16)
C16 C17 C18 O2 -179.95(16)
C31 C17 C18 O2 0.7(3)
C16 C17 C18 C13 0.5(2)
C31 C17 C18 C13 -178.86(16)
C3 C2 C19 C22 2.9(3)
C1 C2 C19 C22 -177.53(18)
C3 C2 C19 C21 -116.11(19)
C1 C2 C19 C21 63.4(2)
C3 C2 C19 C20 122.07(19)
C1 C2 C19 C20 -58.4(2)
C5 C4 C23 C26 -177.68(19)
C3 C4 C23 C26 4.4(3)
C5 C4 C23 C24 61.9(3)
C3 C4 C23 C24 -116.1(2)
C5 C4 C23 C25 -57.3(3)
C3 C4 C23 C25 124.7(2)
C14 C15 C27 C30 -116.6(2)
C16 C15 C27 C30 61.8(2)
C14 C15 C27 C28 5.1(3)
C16 C15 C27 C28 -176.52(19)
C14 C15 C27 C29 125.1(2)
C16 C15 C27 C29 -56.6(2)
C16 C17 C31 C34 0.7(3)
C18 C17 C31 C34 179.97(17)
C16 C17 C31 C33 120.36(19)
C18 C17 C31 C33 -60.3(2)
C16 C17 C31 C32 -118.19(19)
C18 C17 C31 C32 61.1(2)
C37 N6 C35 C36 77.8(2)
C39 N6 C35 C36 -154.09(19)
C39 N6 C37 C38 57.1(2)
C35 N6 C37 C38 -175.68(19)
C37 N6 C39 C40 59.0(3)
C35 N6 C39 C40 -67.4(3)
